data_4327362
loop_
_publ_author_name
'Kil Sik Min'
'Arnold L. Rhinegold'
'Joel S. Miller'

_publ_section_title
;
 Synthesis, Structure, and Magnetic Ordering of Layered (2-D) V-Based
 Tris(oxalato)metalates
;
_journal_name_full 'Inorganic Chemistry'
_journal_page_first 8433
_journal_page_last 8441
_journal_paper_doi 10.1021/ic051373+
_journal_volume 44
_journal_year 2005
_chemical_formula_sum 'C6 H6 K3 O15 V'
_chemical_formula_weight 486.35
_chemical_name_systematic
; 
 ? 
;
_space_group_IT_number 14
_symmetry_cell_setting monoclinic
_symmetry_space_group_name_Hall '-P 2ybc'
_symmetry_space_group_name_H-M 'P 1 21/c 1'
_atom_sites_solution_hydrogens geom
_atom_sites_solution_primary direct
_atom_sites_solution_secondary difmap
_audit_creation_method SHELXL-97
_cell_angle_alpha 90.00
_cell_angle_beta 107.6710(10)
_cell_angle_gamma 90.00
_cell_formula_units_Z 4
_cell_length_a 7.7303(6)
_cell_length_b 19.9435(16)
_cell_length_c 10.2616(8)
_cell_measurement_reflns_used 7471
_cell_measurement_temperature 213(2)
_cell_measurement_theta_max 28.20
_cell_measurement_theta_min 2.77
_cell_volume 1507.4(2)
_computing_cell_refinement 'Bruker SMART'
_computing_data_collection 'Bruker SMART'
_computing_data_reduction 'Bruker SAINT'
_computing_molecular_graphics 'Bruker SHELXTL'
_computing_publication_material 'Bruker SHELXTL'
_computing_structure_refinement 'SHELXL-97 (Sheldrick, 1997)'
_computing_structure_solution 'SHELXS-97 (Sheldrick, 1990)'
_diffrn_ambient_temperature 213(2)
_diffrn_measured_fraction_theta_full 0.934
_diffrn_measured_fraction_theta_max 0.934
_diffrn_measurement_device_type 'CCD area detector'
_diffrn_measurement_method 'phi and omega scans'
_diffrn_radiation_monochromator graphite
_diffrn_radiation_source 'fine-focus sealed tube'
_diffrn_radiation_type MoK\a
_diffrn_radiation_wavelength 0.71073
_diffrn_reflns_av_R_equivalents 0.0290
_diffrn_reflns_av_sigmaI/netI 0.0270
_diffrn_reflns_limit_h_max 10
_diffrn_reflns_limit_h_min -8
_diffrn_reflns_limit_k_max 26
_diffrn_reflns_limit_k_min -25
_diffrn_reflns_limit_l_max 13
_diffrn_reflns_limit_l_min -12
_diffrn_reflns_number 11651
_diffrn_reflns_theta_full 28.20
_diffrn_reflns_theta_max 28.20
_diffrn_reflns_theta_min 2.32
_exptl_absorpt_coefficient_mu 1.568
_exptl_absorpt_correction_T_max 0.8589
_exptl_absorpt_correction_T_min 0.6505
_exptl_absorpt_correction_type none
_exptl_absorpt_process_details SADABS
_exptl_crystal_colour green
_exptl_crystal_density_diffrn 2.143
_exptl_crystal_density_meas 0
_exptl_crystal_description blade
_exptl_crystal_F_000 968
_exptl_crystal_size_max 0.30
_exptl_crystal_size_mid 0.20
_exptl_crystal_size_min 0.10
_refine_diff_density_max 0.313
_refine_diff_density_min -0.556
_refine_diff_density_rms 0.096
_refine_ls_extinction_method none
_refine_ls_goodness_of_fit_ref 1.000
_refine_ls_hydrogen_treatment mixed
_refine_ls_matrix_type full
_refine_ls_number_parameters 260
_refine_ls_number_reflns 3461
_refine_ls_number_restraints 0
_refine_ls_restrained_S_all 1.000
_refine_ls_R_factor_all 0.0332
_refine_ls_R_factor_gt 0.0292
_refine_ls_shift/su_max 0.343
_refine_ls_shift/su_mean 0.027
_refine_ls_structure_factor_coef Fsqd
_refine_ls_weighting_details 'calc w=1/[\s^2^(Fo^2^)+(0.0500P)^2^+0.4000P] where P=(Fo^2^+2Fc^2^)/3'
_refine_ls_weighting_scheme calc
_refine_ls_wR_factor_gt 0.0772
_refine_ls_wR_factor_ref 0.0805
_reflns_number_gt 3044
_reflns_number_total 3461
_reflns_threshold_expression >2sigma(I)
_cod_data_source_file ic0513732Bsi20050811_013211.cif
_cod_data_source_block jsm88
_cod_database_code 4327362

loop_
_symmetry_equiv_pos_as_xyz
'x, y, z'
'-x, y+1/2, -z+1/2'
'-x, -y, -z'
'x, -y-1/2, z-1/2'

loop_
_atom_site_label
_atom_site_type_symbol
_atom_site_fract_x
_atom_site_fract_y
_atom_site_fract_z
_atom_site_U_iso_or_equiv
_atom_site_adp_type
_atom_site_occupancy
_atom_site_symmetry_multiplicity
_atom_site_calc_flag
_atom_site_refinement_flags
V1 V 0.26294(3) 0.366745(13) 0.25114(2) 0.01456(9) Uani 1 1 d .
K1 K 0.75901(5) 0.41464(2) 0.25462(3) 0.02632(11) Uani 1 1 d .
K2 K 0.47518(5) 0.572079(18) 0.16239(4) 0.02048(10) Uani 1 1 d .
K3 K 0.03878(5) 0.577259(19) 0.33696(4) 0.02397(11) Uani 1 1 d .
O1 O 0.38303(16) 0.29598(6) 0.17160(12) 0.0242(3) Uani 1 1 d .
O2 O 0.18535(15) 0.28506(6) 0.33298(12) 0.0229(3) Uani 1 1 d .
O3 O 0.43595(19) 0.18605(6) 0.17512(13) 0.0340(3) Uani 1 1 d .
O4 O 0.19343(18) 0.17294(6) 0.32671(14) 0.0337(3) Uani 1 1 d .
O5 O 0.33606(15) 0.43455(5) 0.12739(12) 0.0189(2) Uani 1 1 d .
O6 O 0.02834(14) 0.37813(6) 0.10824(12) 0.0211(2) Uani 1 1 d .
O7 O 0.23548(16) 0.47759(6) -0.08321(12) 0.0231(3) Uani 1 1 d .
O8 O -0.10321(16) 0.42263(7) -0.09733(12) 0.0268(3) Uani 1 1 d .
O9 O 0.16067(14) 0.42707(6) 0.37208(12) 0.0187(2) Uani 1 1 d .
O10 O 0.48989(14) 0.39069(6) 0.39391(11) 0.0186(2) Uani 1 1 d .
O11 O 0.24169(15) 0.47111(6) 0.58220(12) 0.0216(2) Uani 1 1 d .
O12 O 0.59914(14) 0.43860(6) 0.59844(11) 0.0203(2) Uani 1 1 d .
O13 O 0.915(2) 0.3231(10) 0.451(2) 0.040(3) Uani 0.50(6) 1 d P
O13' O 0.8799(18) 0.3019(13) 0.405(3) 0.045(4) Uani 0.50(6) 1 d P
O14 O 0.3855(2) 0.66600(8) -0.02680(16) 0.0371(3) Uani 1 1 d .
O15 O 0.2089(2) 0.70990(8) 0.33843(17) 0.0393(3) Uani 1 1 d .
C1 C 0.3637(2) 0.23525(8) 0.20697(16) 0.0214(3) Uani 1 1 d .
C2 C 0.2370(2) 0.22809(8) 0.29709(17) 0.0211(3) Uani 1 1 d .
C3 C 0.2150(2) 0.44509(8) 0.01239(16) 0.0172(3) Uani 1 1 d .
C4 C 0.0275(2) 0.41308(8) 0.00234(16) 0.0187(3) Uani 1 1 d .
C5 C 0.27593(19) 0.44255(8) 0.48700(16) 0.0157(3) Uani 1 1 d .
C6 C 0.4742(2) 0.42271(7) 0.49845(16) 0.0157(3) Uani 1 1 d .
H15A H 0.320(4) 0.7033(14) 0.339(3) 0.059(8) Uiso 1 1 d .
H15B H 0.164(6) 0.722(2) 0.254(4) 0.123(15) Uiso 1 1 d .
H13B H 1.002(5) 0.3025(18) 0.431(4) 0.086(11) Uiso 1 1 d .
H13A H 0.878(5) 0.2945(18) 0.488(4) 0.072(11) Uiso 1 1 d .
H14A H 0.459(5) 0.6805(19) -0.065(4) 0.092(12) Uiso 1 1 d .
H14B H 0.298(4) 0.6936(15) -0.034(3) 0.064(9) Uiso 1 1 d .

loop_
_atom_site_aniso_label
_atom_site_aniso_U_11
_atom_site_aniso_U_22
_atom_site_aniso_U_33
_atom_site_aniso_U_23
_atom_site_aniso_U_13
_atom_site_aniso_U_12
V1 0.01507(14) 0.01341(16) 0.01564(16) 0.00003(9) 0.00534(11) 0.00022(8)
K1 0.0300(2) 0.0256(2) 0.0254(2) 0.00220(13) 0.01147(17) 0.00066(13)
K2 0.02104(17) 0.02161(19) 0.01945(19) -0.00028(13) 0.00714(14) 0.00031(12)
K3 0.01892(17) 0.0315(2) 0.0225(2) 0.00039(14) 0.00775(14) -0.00072(13)
O1 0.0344(6) 0.0174(6) 0.0270(6) 0.0021(5) 0.0187(5) 0.0041(5)
O2 0.0277(6) 0.0183(6) 0.0274(6) 0.0012(5) 0.0152(5) -0.0017(4)
O3 0.0511(8) 0.0215(7) 0.0361(7) 0.0021(5) 0.0232(6) 0.0106(6)
O4 0.0421(7) 0.0197(6) 0.0413(8) 0.0044(5) 0.0156(6) -0.0072(5)
O5 0.0185(5) 0.0174(6) 0.0208(6) 0.0027(4) 0.0060(4) -0.0007(4)
O6 0.0179(5) 0.0269(6) 0.0183(6) 0.0030(5) 0.0052(4) -0.0018(4)
O7 0.0305(6) 0.0201(6) 0.0222(6) 0.0036(5) 0.0130(5) 0.0019(5)
O8 0.0200(6) 0.0410(8) 0.0184(6) 0.0031(5) 0.0045(5) 0.0068(5)
O9 0.0151(5) 0.0206(6) 0.0200(6) -0.0035(4) 0.0045(4) 0.0008(4)
O10 0.0160(5) 0.0214(6) 0.0188(6) -0.0019(4) 0.0059(4) 0.0020(4)
O11 0.0229(5) 0.0239(6) 0.0206(6) -0.0043(5) 0.0107(5) -0.0005(4)
O12 0.0181(5) 0.0240(6) 0.0174(6) 0.0022(4) 0.0033(4) -0.0032(4)
O13 0.046(3) 0.040(4) 0.047(5) 0.008(4) 0.033(3) 0.010(3)
O13' 0.041(3) 0.049(6) 0.056(7) 0.018(6) 0.031(4) 0.012(3)
O14 0.0345(7) 0.0393(9) 0.0416(8) 0.0136(6) 0.0175(6) 0.0063(6)
O15 0.0337(7) 0.0417(9) 0.0417(9) -0.0024(7) 0.0104(6) -0.0008(6)
C1 0.0278(8) 0.0178(8) 0.0193(8) 0.0008(6) 0.0082(6) 0.0030(6)
C2 0.0216(7) 0.0197(8) 0.0200(8) 0.0016(6) 0.0037(6) -0.0020(6)
C3 0.0207(7) 0.0125(7) 0.0203(8) -0.0011(6) 0.0091(6) 0.0031(5)
C4 0.0195(7) 0.0209(8) 0.0177(8) -0.0024(6) 0.0087(6) 0.0029(6)
C5 0.0164(7) 0.0136(7) 0.0184(8) 0.0020(6) 0.0073(6) -0.0011(5)
C6 0.0158(7) 0.0146(7) 0.0178(8) 0.0042(6) 0.0068(6) -0.0001(5)

loop_
_atom_type_symbol
_atom_type_description
_atom_type_scat_dispersion_real
_atom_type_scat_dispersion_imag
_atom_type_scat_source
C C 0.0033 0.0016 'International Tables Vol C Tables 4.2.6.8 and 6.1.1.4'
H H 0.0000 0.0000 'International Tables Vol C Tables 4.2.6.8 and 6.1.1.4'
O O 0.0106 0.0060 'International Tables Vol C Tables 4.2.6.8 and 6.1.1.4'
K K 0.2009 0.2494 'International Tables Vol C Tables 4.2.6.8 and 6.1.1.4'
V V 0.3005 0.5294 'International Tables Vol C Tables 4.2.6.8 and 6.1.1.4'

loop_
_geom_angle_atom_site_label_1
_geom_angle_atom_site_label_2
_geom_angle_atom_site_label_3
_geom_angle
_geom_angle_site_symmetry_1
_geom_angle_site_symmetry_3
O6 V1 O10 159.33(5) . .
O6 V1 O1 102.40(5) . .
O10 V1 O1 93.19(5) . .
O6 V1 O2 94.62(5) . .
O10 V1 O2 101.37(5) . .
O1 V1 O2 80.34(5) . .
O6 V1 O5 80.05(5) . .
O10 V1 O5 87.14(5) . .
O1 V1 O5 87.89(5) . .
O2 V1 O5 165.77(5) . .
O6 V1 O9 86.90(5) . .
O10 V1 O9 80.09(4) . .
O1 V1 O9 167.18(5) . .
O2 V1 O9 90.22(5) . .
O5 V1 O9 102.56(5) . .
O6 V1 K1 130.73(3) . .
O10 V1 K1 44.86(3) . .
O1 V1 K1 66.60(4) . .
O2 V1 K1 127.35(3) . .
O5 V1 K1 52.76(3) . .
O9 V1 K1 113.89(3) . .
O6 V1 K1 45.85(3) . 1_455
O10 V1 K1 125.55(3) . 1_455
O1 V1 K1 138.07(4) . 1_455
O2 V1 K1 77.04(3) . 1_455
O5 V1 K1 107.40(3) . 1_455
O9 V1 K1 45.82(3) . 1_455
K1 V1 K1 152.219(14) . 1_455
O13 K1 O13' 13.33(18) . .
O13 K1 O14 102.2(6) . 3_665
O13' K1 O14 88.9(8) . 3_665
O13 K1 O7 154.0(4) . 3_665
O13' K1 O7 157.73(14) . 3_665
O14 K1 O7 89.69(4) 3_665 3_665
O13 K1 O11 100.4(6) . 3_666
O13' K1 O11 113.0(7) . 3_666
O14 K1 O11 153.14(4) 3_665 3_666
O7 K1 O11 75.84(4) 3_665 3_666
O13 K1 O10 75.28(14) . .
O13' K1 O10 76.02(18) . .
O14 K1 O10 98.86(4) 3_665 .
O7 K1 O10 126.10(4) 3_665 .
O11 K1 O10 73.16(3) 3_666 .
O13 K1 O9 65.3(4) . 1_655
O13' K1 O9 72.8(4) . 1_655
O14 K1 O9 119.48(4) 3_665 1_655
O7 K1 O9 88.71(4) 3_665 1_655
O11 K1 O9 83.25(3) 3_666 1_655
O10 K1 O9 129.03(3) . 1_655
O13 K1 O6 89.44(18) . 1_655
O13' K1 O6 85.0(3) . 1_655
O14 K1 O6 66.52(4) 3_665 1_655
O7 K1 O6 74.07(3) 3_665 1_655
O11 K1 O6 128.14(3) 3_666 1_655
O10 K1 O6 156.47(4) . 1_655
O9 K1 O6 55.05(3) 1_655 1_655
O13 K1 O5 124.2(3) . .
O13' K1 O5 118.2(3) . .
O14 K1 O5 67.86(4) 3_665 .
O7 K1 O5 81.62(3) 3_665 .
O11 K1 O5 87.46(3) 3_666 .
O10 K1 O5 54.29(3) . .
O9 K1 O5 167.98(4) 1_655 .
O6 K1 O5 127.74(3) 1_655 .
O13 K1 K2 146.7(4) . .
O13' K1 K2 154.0(4) . .
O14 K1 K2 102.44(3) 3_665 .
O7 K1 K2 47.19(3) 3_665 .
O11 K1 K2 51.27(3) 3_666 .
O10 K1 K2 79.14(2) . .
O9 K1 K2 119.08(3) 1_655 .
O6 K1 K2 120.90(3) 1_655 .
O5 K1 K2 48.90(2) . .
O13 K1 K3 108.0(6) . 1_655
O13' K1 K3 119.8(6) . 1_655
O14 K1 K3 136.78(3) 3_665 1_655
O7 K1 K3 51.17(3) 3_665 1_655
O11 K1 K3 45.00(2) 3_666 1_655
O10 K1 K3 118.05(3) . 1_655
O9 K1 K3 52.69(2) 1_655 1_655
O6 K1 K3 83.42(2) 1_655 1_655
O5 K1 K3 115.31(2) . 1_655
K2 K1 K3 66.413(12) . 1_655
O13 K1 V1 93.2(3) . .
O13' K1 V1 88.3(2) . .
O14 K1 V1 73.17(3) 3_665 .
O7 K1 V1 112.49(3) 3_665 .
O11 K1 V1 91.37(2) 3_666 .
O10 K1 V1 28.69(2) . .
O9 K1 V1 156.21(3) 1_655 .
O6 K1 V1 139.20(2) 1_655 .
O5 K1 V1 31.11(2) . .
K2 K1 V1 73.146(10) . .
K3 K1 V1 133.377(13) 1_655 .
O14 K2 O12 130.28(4) . 3_666
O14 K2 O8 76.82(4) . 3_565
O12 K2 O8 74.20(4) 3_666 3_565
O14 K2 O3 79.77(5) . 2_655
O12 K2 O3 66.44(4) 3_666 2_655
O8 K2 O3 99.45(4) 3_565 2_655
O14 K2 O7 95.33(4) . 3_665
O12 K2 O7 130.57(4) 3_666 3_665
O8 K2 O7 144.75(4) 3_565 3_665
O3 K2 O7 113.08(4) 2_655 3_665
O14 K2 O5 124.81(4) . .
O12 K2 O5 82.28(3) 3_666 .
O8 K2 O5 71.82(4) 3_565 .
O3 K2 O5 148.69(4) 2_655 .
O7 K2 O5 85.90(3) 3_665 .
O14 K2 O11 144.15(4) . 3_666
O12 K2 O11 58.65(3) 3_666 3_666
O8 K2 O11 131.15(4) 3_565 3_666
O3 K2 O11 74.19(4) 2_655 3_666
O7 K2 O11 73.36(4) 3_665 3_666
O5 K2 O11 88.94(3) . 3_666
O14 K2 O4 67.14(4) . 2_655
O12 K2 O4 113.81(4) 3_666 2_655
O8 K2 O4 138.07(4) 3_565 2_655
O3 K2 O4 54.64(3) 2_655 2_655
O7 K2 O4 62.16(3) 3_665 2_655
O5 K2 O4 147.66(3) . 2_655
O11 K2 O4 77.71(3) 3_666 2_655
O14 K2 O7 83.10(4) . .
O12 K2 O7 115.65(3) 3_666 .
O8 K2 O7 61.61(3) 3_565 .
O3 K2 O7 157.09(4) 2_655 .
O7 K2 O7 83.48(4) 3_665 .
O5 K2 O7 42.09(3) . .
O11 K2 O7 127.48(3) 3_666 .
O4 K2 O7 130.46(3) 2_655 .
O14 K2 C3 102.39(5) . .
O12 K2 C3 95.49(4) 3_666 .
O8 K2 C3 58.21(4) 3_565 .
O3 K2 C3 155.47(4) 2_655 .
O7 K2 C3 91.18(4) 3_665 .
O5 K2 C3 22.67(3) . .
O11 K2 C3 111.56(4) 3_666 .
O4 K2 C3 148.85(4) 2_655 .
O7 K2 C3 21.54(3) . .
O14 K2 C6 131.19(4) . 3_666
O12 K2 C6 19.14(3) 3_666 3_666
O8 K2 C6 91.97(4) 3_565 3_666
O3 K2 C6 55.07(4) 2_655 3_666
O7 K2 C6 117.32(4) 3_665 3_666
O5 K2 C6 94.49(3) . 3_666
O11 K2 C6 44.04(3) 3_666 3_666
O4 K2 C6 95.88(4) 2_655 3_666
O7 K2 C6 132.69(3) . 3_666
C3 K2 C6 111.47(4) . 3_666
O14 K2 C3 75.76(4) . 3_665
O12 K2 C3 147.96(4) 3_666 3_665
O8 K2 C3 136.41(4) 3_565 3_665
O3 K2 C3 108.18(4) 2_655 3_665
O7 K2 C3 19.58(4) 3_665 3_665
O5 K2 C3 97.56(4) . 3_665
O11 K2 C3 89.32(3) 3_666 3_665
O4 K2 C3 53.57(3) 2_655 3_665
O7 K2 C3 81.95(3) . 3_665
C3 K2 C3 95.91(4) . 3_665
C6 K2 C3 131.48(4) 3_666 3_665
O8 K3 O12 75.80(4) 3_565 3_666
O8 K3 O11 132.35(4) 3_565 3_566
O12 K3 O11 138.41(4) 3_666 3_566
O8 K3 O4 73.16(4) 3_565 2
O12 K3 O4 131.04(4) 3_666 2
O11 K3 O4 89.97(4) 3_566 2
O8 K3 O13 133.01(18) 3_565 3_666
O12 K3 O13 90.8(3) 3_666 3_666
O11 K3 O13 86.7(2) 3_566 3_666
O4 K3 O13 83.84(18) 2 3_666
O8 K3 O15 78.19(4) 3_565 .
O12 K3 O15 71.08(4) 3_666 .
O11 K3 O15 135.29(4) 3_566 .
O4 K3 O15 66.19(4) 2 .
O13 K3 O15 54.96(19) 3_666 .
O8 K3 O7 58.76(4) 3_565 3_565
O12 K3 O7 125.10(4) 3_666 3_565
O11 K3 O7 73.67(4) 3_566 3_565
O4 K3 O7 64.89(4) 2 3_565
O13 K3 O7 142.4(3) 3_666 3_565
O15 K3 O7 121.61(4) . 3_565
O8 K3 O9 88.44(4) 3_565 .
O12 K3 O9 66.72(3) 3_666 .
O11 K3 O9 82.27(3) 3_566 .
O4 K3 O9 146.81(4) 2 .
O13 K3 O9 127.50(15) 3_666 .
O15 K3 O9 137.68(4) . .
O7 K3 O9 81.98(3) 3_565 .
O8 K3 O11 121.88(3) 3_565 .
O12 K3 O11 61.22(3) 3_666 .
O11 K3 O11 77.19(4) 3_566 .
O4 K3 O11 164.59(4) 2 .
O13 K3 O11 86.91(15) 3_666 .
O15 K3 O11 117.60(4) . .
O7 K3 O11 118.18(3) 3_565 .
O9 K3 O11 40.59(3) . .
O8 K3 C5 101.30(4) 3_565 .
O12 K3 C5 53.84(4) 3_666 .
O11 K3 C5 87.20(4) 3_566 .
O4 K3 C5 169.27(4) 2 .
O13 K3 C5 106.30(17) 3_666 .
O15 K3 C5 122.36(4) . .
O7 K3 C5 104.40(4) 3_565 .
O9 K3 C5 22.47(3) . .
O11 K3 C5 21.25(3) . .
O8 K3 C4 18.92(4) 3_565 3_565
O12 K3 C4 94.69(4) 3_666 3_565
O11 K3 C4 116.75(4) 3_566 3_565
O4 K3 C4 58.17(4) 2 3_565
O13 K3 C4 133.18(13) 3_666 3_565
O15 K3 C4 83.21(4) . 3_565
O7 K3 C4 44.16(4) 3_565 3_565
O9 K3 C4 96.89(4) . 3_565
O11 K3 C4 135.52(3) . 3_565
C5 K3 C4 114.28(4) . 3_565
O8 K3 C5 147.39(4) 3_565 3_566
O12 K3 C5 134.45(4) 3_666 3_566
O11 K3 C5 18.31(3) 3_566 3_566
O4 K3 C5 88.09(4) 2 3_566
O13 K3 C5 68.4(2) 3_666 3_566
O15 K3 C5 118.79(4) . 3_566
O7 K3 C5 89.31(3) 3_565 3_566
O9 K3 C5 93.75(3) . 3_566
O11 K3 C5 77.03(3) . 3_566
C5 K3 C5 92.40(4) . 3_566
C4 K3 C5 129.42(4) 3_565 3_566
C1 O1 V1 116.26(10) . .
C2 O2 V1 115.88(10) . .
C1 O3 K2 123.11(11) . 2_645
C2 O4 K3 129.94(11) . 2_545
C2 O4 K2 107.15(10) . 2_645
K3 O4 K2 87.35(4) 2_545 2_645
C3 O5 V1 114.68(10) . .
C3 O5 K2 95.59(9) . .
V1 O5 K2 134.63(5) . .
C3 O5 K1 140.96(9) . .
V1 O5 K1 96.12(4) . .
K2 O5 K1 76.78(3) . .
C4 O6 V1 117.25(10) . .
C4 O6 K1 117.62(9) . 1_455
V1 O6 K1 106.09(5) . 1_455
C3 O7 K2 110.84(9) . 3_665
C3 O7 K1 160.72(10) . 3_665
K2 O7 K1 85.56(3) 3_665 3_665
C3 O7 K3 105.74(10) . 3_565
K2 O7 K3 92.03(4) 3_665 3_565
K1 O7 K3 82.90(3) 3_665 3_565
C3 O7 K2 82.37(9) . .
K2 O7 K2 96.52(4) 3_665 .
K1 O7 K2 85.85(3) 3_665 .
K3 O7 K2 165.30(4) 3_565 .
C4 O8 K3 115.99(10) . 3_565
C4 O8 K2 138.74(10) . 3_565
K3 O8 K2 104.58(4) 3_565 3_565
C5 O9 V1 114.21(9) . .
C5 O9 K1 137.75(9) . 1_455
V1 O9 K1 104.60(4) . 1_455
C5 O9 K3 88.64(9) . .
V1 O9 K3 130.53(5) . .
K1 O9 K3 78.03(3) 1_455 .
C6 O10 V1 116.89(9) . .
C6 O10 K1 126.37(9) . .
V1 O10 K1 106.45(4) . .
C5 O11 K3 117.53(9) . 3_566
C5 O11 K1 152.23(10) . 3_666
K3 O11 K1 87.72(3) 3_566 3_666
C5 O11 K2 106.68(9) . 3_666
K3 O11 K2 93.99(4) 3_566 3_666
K1 O11 K2 81.11(3) 3_666 3_666
C5 O11 K3 81.84(9) . .
K3 O11 K3 102.81(4) 3_566 .
K1 O11 K3 81.30(3) 3_666 .
K2 O11 K3 155.07(4) 3_666 .
C6 O12 K3 132.52(10) . 3_666
C6 O12 K2 114.40(9) . 3_666
K3 O12 K2 105.05(4) 3_666 3_666
O13' O13 K1 84.2(13) . .
O13' O13 K3 162.3(14) . 3_666
K1 O13 K3 91.3(5) . 3_666
O13 O13' K1 82.5(14) . .
K2 O14 K1 99.04(5) . 3_665
O3 C1 O1 125.40(15) . .
O3 C1 C2 120.70(14) . .
O1 C1 C2 113.90(13) . .
O4 C2 O2 126.18(16) . .
O4 C2 C1 120.50(15) . .
O2 C2 C1 113.31(13) . .
O7 C3 O5 126.06(14) . .
O7 C3 C4 120.47(14) . .
O5 C3 C4 113.46(13) . .
O7 C3 K2 76.10(9) . .
O5 C3 K2 61.74(8) . .
C4 C3 K2 140.01(9) . .
O7 C3 K2 49.57(8) . 3_665
O5 C3 K2 92.00(9) . 3_665
C4 C3 K2 135.25(9) . 3_665
K2 C3 K2 84.09(4) . 3_665
O8 C4 O6 125.77(15) . .
O8 C4 C3 120.71(14) . .
O6 C4 C3 113.52(13) . .
O8 C4 K3 45.09(8) . 3_565
O6 C4 K3 149.62(11) . 3_565
C3 C4 K3 83.77(8) . 3_565
O11 C5 O9 125.92(14) . .
O11 C5 C6 120.31(13) . .
O9 C5 C6 113.76(13) . .
O11 C5 K3 76.91(9) . .
O9 C5 K3 68.89(8) . .
C6 C5 K3 128.95(9) . .
O11 C5 K3 44.17(7) . 3_566
O9 C5 K3 92.88(9) . 3_566
C6 C5 K3 139.89(9) . 3_566
K3 C5 K3 87.60(4) . 3_566
O12 C6 O10 125.51(14) . .
O12 C6 C5 120.62(14) . .
O10 C6 C5 113.85(13) . .
O12 C6 K2 46.46(8) . 3_666
O10 C6 K2 149.64(10) . 3_666
C5 C6 K2 82.71(8) . 3_666

loop_
_geom_bond_atom_site_label_1
_geom_bond_atom_site_label_2
_geom_bond_distance
_geom_bond_site_symmetry_2
V1 O6 1.9688(11) .
V1 O10 1.9728(11) .
V1 O1 1.9950(11) .
V1 O2 2.0061(11) .
V1 O5 2.0485(11) .
V1 O9 2.0514(11) .
V1 K1 3.9415(5) .
V1 K1 4.0216(5) 1_455
K1 O13 2.717(8) .
K1 O13' 2.727(8) .
K1 O14 2.7774(17) 3_665
K1 O7 2.7857(12) 3_665
K1 O11 2.8286(12) 3_666
K1 O10 2.8991(11) .
K1 O9 2.9804(11) 1_655
K1 O6 3.0032(12) 1_655
K1 O5 3.1560(12) .
K1 K2 3.7826(6) .
K1 K3 3.8472(6) 1_655
K2 O14 2.6345(15) .
K2 O12 2.6936(12) 3_666
K2 O8 2.7495(12) 3_565
K2 O3 2.7791(13) 2_655
K2 O7 2.7834(12) 3_665
K2 O5 2.9282(12) .
K2 O11 2.9865(12) 3_666
K2 O4 3.2322(14) 2_655
K2 O7 3.2405(13) .
K2 C3 3.3087(16) .
K2 C6 3.3838(16) 3_666
K2 C3 3.4170(15) 3_665
K3 O8 2.6530(13) 3_565
K3 O12 2.6921(11) 3_666
K3 O11 2.7224(12) 3_566
K3 O4 2.8024(14) 2
K3 O13 2.88(3) 3_666
K3 O15 2.9522(16) .
K3 O7 3.0200(13) 3_565
K3 O9 3.1279(12) .
K3 O11 3.2982(13) .
K3 C5 3.3520(16) .
K3 C4 3.3673(16) 3_565
K3 C5 3.4649(15) 3_566
O1 C1 1.2860(19) .
O2 C2 1.294(2) .
O3 C1 1.222(2) .
O3 K2 2.7792(13) 2_645
O4 C2 1.216(2) .
O4 K3 2.8024(13) 2_545
O4 K2 3.2322(14) 2_645
O5 C3 1.2813(19) .
O6 C4 1.289(2) .
O6 K1 3.0032(12) 1_455
O7 C3 1.2254(19) .
O7 K2 2.7833(12) 3_665
O7 K1 2.7857(12) 3_665
O7 K3 3.0200(13) 3_565
O8 C4 1.215(2) .
O8 K3 2.6530(13) 3_565
O8 K2 2.7495(12) 3_565
O9 C5 1.2814(19) .
O9 K1 2.9805(11) 1_455
O10 C6 1.2854(19) .
O11 C5 1.2272(19) .
O11 K3 2.7224(11) 3_566
O11 K1 2.8286(12) 3_666
O11 K2 2.9865(12) 3_666
O12 C6 1.2181(19) .
O12 K3 2.6921(11) 3_666
O12 K2 2.6936(12) 3_666
O13 O13' 0.632(9) .
O13 K3 2.88(3) 3_666
O14 K1 2.7774(17) 3_665
C1 C2 1.544(2) .
C3 C4 1.559(2) .
C3 K2 3.4170(15) 3_665
C4 K3 3.3674(16) 3_565
C5 C6 1.553(2) .
C5 K3 3.4649(15) 3_566
C6 K2 3.3838(16) 3_666
